data_7127672
loop_
_publ_author_name
'Wu, Jiaoyu'
'Bai, Lu'
'Han, Lingbo'
'Liu, Jingjing'
'Luan, Xinjun'

_publ_section_title
;
 A chemo- and regioselective Pd(0)-catalyzed three-component
 spiroannulation.
;
_journal_issue 9
_journal_name_full 'Chemical communications (Cambridge, England)'
_journal_page_first 1117
_journal_page_last 1120
_journal_paper_doi 10.1039/d0cc07389j
_journal_volume 57
_journal_year 2021
_chemical_formula_moiety 'C32 H22 O3'
_chemical_formula_sum 'C32 H22 O3'
_chemical_formula_weight 454.49
_space_group_crystal_system monoclinic
_space_group_IT_number 14
_space_group_name_Hall '-P 2yn'
_space_group_name_H-M_alt 'P 1 21/n 1'
_atom_sites_solution_hydrogens geom
_audit_creation_date 2020-01-15
_audit_creation_method
;
Olex2 1.2
(compiled 2018.05.29 svn.r3508 for OlexSys, GUI svn.r5506)
;
_audit_update_record
;
2020-01-17 deposited with the CCDC.	2020-12-21 downloaded from the CCDC.
;
_cell_angle_alpha 90
_cell_angle_beta 99.657(2)
_cell_angle_gamma 90
_cell_formula_units_Z 4
_cell_length_a 9.1878(13)
_cell_length_b 17.217(2)
_cell_length_c 15.060(2)
_cell_measurement_reflns_used 3265
_cell_measurement_temperature 296(2)
_cell_measurement_theta_max 25.25
_cell_measurement_theta_min 2.54
_cell_volume 2348.5(5)
_computing_cell_refinement 'SAINT V8.38A (?, 2016)'
_computing_data_reduction 'SAINT V8.38A (?, 2016)'
_computing_molecular_graphics 'Olex2 (Dolomanov et al., 2009)'
_computing_publication_material 'Olex2 (Dolomanov et al., 2009)'
_computing_structure_refinement 'XL (Sheldrick, 2008)'
_diffrn_ambient_temperature 296.15
_diffrn_measured_fraction_theta_full 0.999
_diffrn_measured_fraction_theta_max 0.996
_diffrn_measurement_device_type 'Bruker APEX-II CCD'
_diffrn_measurement_method '\f and \w scans'
_diffrn_radiation_type MoK\a
_diffrn_radiation_wavelength 0.71073
_diffrn_reflns_av_R_equivalents 0.0833
_diffrn_reflns_av_unetI/netI 0.0670
_diffrn_reflns_Laue_measured_fraction_full 0.999
_diffrn_reflns_Laue_measured_fraction_max 0.996
_diffrn_reflns_limit_h_max 11
_diffrn_reflns_limit_h_min -11
_diffrn_reflns_limit_k_max 21
_diffrn_reflns_limit_k_min -18
_diffrn_reflns_limit_l_max 18
_diffrn_reflns_limit_l_min -18
_diffrn_reflns_number 12948
_diffrn_reflns_point_group_measured_fraction_full 0.999
_diffrn_reflns_point_group_measured_fraction_max 0.996
_diffrn_reflns_theta_full 25.242
_diffrn_reflns_theta_max 26.126
_diffrn_reflns_theta_min 2.366
_diffrn_standards_number 0
_exptl_absorpt_coefficient_mu 0.082
_exptl_absorpt_correction_type multi-scan
_exptl_crystal_colour colourless
_exptl_crystal_density_diffrn 1.285
_exptl_crystal_density_meas ?
_exptl_crystal_density_method none
_exptl_crystal_description block
_exptl_crystal_F_000 952
_exptl_crystal_size_max 0.34
_exptl_crystal_size_mid 0.13
_exptl_crystal_size_min 0.12
_exptl_transmission_factor_max 0.7452
_exptl_transmission_factor_min 0.6786
_refine_diff_density_max 0.188
_refine_diff_density_min -0.275
_refine_diff_density_rms 0.047
_refine_ls_extinction_method none
_refine_ls_goodness_of_fit_ref 0.925
_refine_ls_hydrogen_treatment constr
_refine_ls_matrix_type full
_refine_ls_number_parameters 317
_refine_ls_number_reflns 4662
_refine_ls_number_restraints 0
_refine_ls_restrained_S_all 0.925
_refine_ls_R_factor_all 0.0738
_refine_ls_R_factor_gt 0.0471
_refine_ls_shift/su_max 0.001
_refine_ls_shift/su_mean 0.000
_refine_ls_structure_factor_coef Fsqd
_refine_ls_weighting_details 'w=1/[\s^2^(Fo^2^)+(0.0569P)^2^] where P=(Fo^2^+2Fc^2^)/3'
_refine_ls_weighting_scheme calc
_refine_ls_wR_factor_gt 0.1069
_refine_ls_wR_factor_ref 0.1203
_reflns_Friedel_coverage 0.000
_reflns_number_gt 3068
_reflns_number_total 4662
_reflns_threshold_expression 'I > 2\s(I)'
_cod_data_source_file d0cc07389j2.cif
_cod_data_source_block xb2699_0m_a
_cod_depositor_comments
;
The following automatic conversions were performed:

data item '_exptl_crystal_density_meas' value 'none' was changed to
'?' -- the value is perceived as not measured.

Automatic conversion script
Id: cif_fix_values 7556 2019-12-06 15:28:31Z antanas 

 Adding full bibliography for 7127672--7127674.cif.
;
_cod_original_cell_volume 2348.5(6)
_cod_database_code 7127672
_shelx_shelxl_version_number 2014/7
_shelx_space_group_comment
;
The symmetry employed for this shelxl refinement is uniquely defined
by the following loop, which should always be used as a source of
symmetry information in preference to the above space-group names.
They are only intended as comments.
;
_shelx_estimated_absorpt_t_max 0.990
_shelx_estimated_absorpt_t_min 0.973
_olex2_refinement_description
;
1. Fixed Uiso
 At 1.2 times of:
  All C(H) groups
 At 1.5 times of:
  All C(H,H,H) groups
2.a Aromatic/amide H refined with riding coordinates:
 C10(H10), C12(H12), C14(H14), C15(H15), C17(H17), C18(H18), C19(H19),
 C20(H20), C21(H21), C22(H22), C23(H23), C24(H24), C25(H25), C26(H26), C27(H27),
  C28(H28), C29(H29), C30(H30), C31(H31)
2.b Idealised Me refined as rotating group:
 C32(H32A,H32B,H32C)
;
_olex2_submission_special_instructions 'No special instructions were received'

loop_
_space_group_symop_operation_xyz
'x, y, z'
'-x+1/2, y+1/2, -z+1/2'
'-x, -y, -z'
'x-1/2, -y-1/2, z-1/2'

loop_
_atom_site_label
_atom_site_type_symbol
_atom_site_fract_x
_atom_site_fract_y
_atom_site_fract_z
_atom_site_U_iso_or_equiv
_atom_site_adp_type
_atom_site_occupancy
_atom_site_site_symmetry_order
_atom_site_calc_flag
_atom_site_refinement_flags_posn
_atom_site_refinement_flags_adp
_atom_site_refinement_flags_occupancy
_atom_site_disorder_assembly
_atom_site_disorder_group
C1 C 0.54471(17) 0.70059(9) 0.69056(10) 0.0348(4) Uani 1 1 d . . . . .
O1 O 0.80949(14) 0.64600(8) 0.86739(8) 0.0589(4) Uani 1 1 d . . . . .
O2 O 1.11633(15) 0.54315(9) 0.57665(10) 0.0679(4) Uani 1 1 d . . . . .
O3 O 1.09803(14) 0.64838(8) 0.48897(9) 0.0628(4) Uani 1 1 d . . . . .
C2 C 0.59232(17) 0.50059(9) 0.71958(10) 0.0363(4) Uani 1 1 d . . . . .
C3 C 0.53325(17) 0.64139(9) 0.74861(10) 0.0351(4) Uani 1 1 d . . . . .
C4 C 0.66533(17) 0.68374(9) 0.64086(10) 0.0342(4) Uani 1 1 d . . . . .
C5 C 0.46219(17) 0.77456(9) 0.68489(10) 0.0366(4) Uani 1 1 d . . . . .
C6 C 0.42157(18) 0.63142(9) 0.80759(11) 0.0375(4) Uani 1 1 d . . . . .
C7 C 0.91369(18) 0.62952(9) 0.57671(10) 0.0391(4) Uani 1 1 d . . . . .
C8 C 0.65369(17) 0.58094(9) 0.74549(10) 0.0348(4) Uani 1 1 d . . . . .
C9 C 0.73256(17) 0.61398(9) 0.67205(10) 0.0347(4) Uani 1 1 d . . . . .
C10 C 0.85617(17) 0.58634(9) 0.64176(10) 0.0378(4) Uani 1 1 d . . . . .
H10 H 0.9004 0.5401 0.6640 0.045 Uiso 1 1 calc R . . . .
C11 C 0.65840(19) 0.43442(10) 0.76176(11) 0.0429(4) Uani 1 1 d . . . . .
C12 C 0.72107(19) 0.72533(9) 0.57464(11) 0.0418(4) Uani 1 1 d . . . . .
H12 H 0.6757 0.7710 0.5515 0.050 Uiso 1 1 calc R . . . .
C13 C 0.77118(18) 0.58378(11) 0.83207(11) 0.0414(4) Uani 1 1 d . . . . .
C14 C 0.45697(19) 0.81633(10) 0.76355(11) 0.0438(4) Uani 1 1 d . . . . .
H14 H 0.5048 0.7967 0.8183 0.053 Uiso 1 1 calc R . . . .
C15 C 0.27526(18) 0.65183(10) 0.77807(12) 0.0482(4) Uani 1 1 d . . . . .
H15 H 0.2479 0.6722 0.7205 0.058 Uiso 1 1 calc R . . . .
C16 C 1.0512(2) 0.60080(11) 0.54861(11) 0.0452(4) Uani 1 1 d . . . . .
C17 C 0.84492(19) 0.69769(10) 0.54385(11) 0.0438(4) Uani 1 1 d . . . . .
H17 H 0.8829 0.7256 0.5000 0.053 Uiso 1 1 calc R . . . .
C18 C 0.4729(2) 0.49199(10) 0.65077(13) 0.0505(5) Uani 1 1 d . . . . .
H18 H 0.4278 0.5359 0.6226 0.061 Uiso 1 1 calc R . . . .
C19 C 0.8369(2) 0.51112(12) 0.86587(12) 0.0536(5) Uani 1 1 d . . . . .
H19 H 0.9182 0.5120 0.9119 0.064 Uiso 1 1 calc R . . . .
C20 C 0.1696(2) 0.64243(11) 0.83252(14) 0.0569(5) Uani 1 1 d . . . . .
H20 H 0.0721 0.6562 0.8112 0.068 Uiso 1 1 calc R . . . .
C21 C 0.3916(2) 0.80625(10) 0.60406(12) 0.0503(5) Uani 1 1 d . . . . .
H21 H 0.3951 0.7805 0.5502 0.060 Uiso 1 1 calc R . . . .
C22 C 0.4560(2) 0.59982(11) 0.89328(12) 0.0538(5) Uani 1 1 d . . . . .
H22 H 0.5524 0.5841 0.9143 0.065 Uiso 1 1 calc R . . . .
C23 C 0.3831(2) 0.88558(10) 0.76227(14) 0.0563(5) Uani 1 1 d . . . . .
H23 H 0.3815 0.9124 0.8157 0.068 Uiso 1 1 calc R . . . .
C24 C 0.7846(2) 0.44316(12) 0.83315(12) 0.0548(5) Uani 1 1 d . . . . .
H24 H 0.8319 0.3984 0.8575 0.066 Uiso 1 1 calc R . . . .
C25 C 0.4197(2) 0.41968(12) 0.62325(15) 0.0614(5) Uani 1 1 d . . . . .
H25 H 0.3405 0.4150 0.5763 0.074 Uiso 1 1 calc R . . . .
C26 C 0.3510(2) 0.59108(12) 0.94819(13) 0.0625(6) Uani 1 1 d . . . . .
H26 H 0.3776 0.5704 1.0057 0.075 Uiso 1 1 calc R . . . .
C27 C 0.6020(2) 0.36154(10) 0.73370(14) 0.0596(5) Uani 1 1 d . . . . .
H27 H 0.6453 0.3172 0.7619 0.072 Uiso 1 1 calc R . . . .
C28 C 0.2078(2) 0.61279(11) 0.91811(14) 0.0567(5) Uani 1 1 d . . . . .
H28 H 0.1370 0.6075 0.9552 0.068 Uiso 1 1 calc R . . . .
C29 C 0.3166(2) 0.87548(12) 0.60349(15) 0.0669(6) Uani 1 1 d . . . . .
H29 H 0.2686 0.8957 0.5491 0.080 Uiso 1 1 calc R . . . .
C30 C 0.4842(3) 0.35410(12) 0.66542(16) 0.0664(6) Uani 1 1 d . . . . .
H30 H 0.4478 0.3051 0.6476 0.080 Uiso 1 1 calc R . . . .
C31 C 0.3116(2) 0.91524(12) 0.68239(16) 0.0681(6) Uani 1 1 d . . . . .
H31 H 0.2601 0.9618 0.6813 0.082 Uiso 1 1 calc R . . . .
C32 C 1.2349(2) 0.62824(14) 0.46024(14) 0.0747(7) Uani 1 1 d . . . . .
H32A H 1.2572 0.6660 0.4176 0.112 Uiso 1 1 calc GR . . . .
H32B H 1.2259 0.5779 0.4325 0.112 Uiso 1 1 calc GR . . . .
H32C H 1.3127 0.6274 0.5114 0.112 Uiso 1 1 calc GR . . . .

loop_
_atom_site_aniso_label
_atom_site_aniso_U_11
_atom_site_aniso_U_22
_atom_site_aniso_U_33
_atom_site_aniso_U_23
_atom_site_aniso_U_13
_atom_site_aniso_U_12
C1 0.0383(9) 0.0350(9) 0.0306(8) -0.0017(7) 0.0048(7) -0.0020(7)
O1 0.0542(8) 0.0686(9) 0.0517(8) -0.0085(7) 0.0026(6) -0.0114(7)
O2 0.0579(9) 0.0771(10) 0.0733(9) 0.0160(8) 0.0248(7) 0.0197(8)
O3 0.0560(8) 0.0850(10) 0.0540(8) 0.0142(7) 0.0283(7) 0.0057(7)
C2 0.0339(9) 0.0392(9) 0.0378(9) 0.0055(7) 0.0120(7) 0.0018(7)
C3 0.0351(9) 0.0355(9) 0.0348(8) -0.0008(7) 0.0063(7) -0.0002(7)
C4 0.0396(9) 0.0319(9) 0.0313(8) -0.0019(6) 0.0062(7) -0.0017(7)
C5 0.0387(9) 0.0328(9) 0.0390(9) 0.0015(7) 0.0088(7) -0.0014(7)
C6 0.0397(9) 0.0331(9) 0.0414(9) -0.0022(7) 0.0114(7) -0.0022(7)
C7 0.0427(9) 0.0441(10) 0.0317(8) -0.0033(7) 0.0095(7) -0.0023(8)
C8 0.0338(8) 0.0376(9) 0.0339(8) 0.0059(7) 0.0080(7) 0.0004(7)
C9 0.0389(9) 0.0357(9) 0.0301(8) -0.0007(7) 0.0071(7) -0.0038(7)
C10 0.0381(9) 0.0390(9) 0.0366(9) 0.0012(7) 0.0073(7) 0.0016(7)
C11 0.0482(10) 0.0421(10) 0.0423(10) 0.0095(8) 0.0190(8) 0.0076(8)
C12 0.0564(11) 0.0322(9) 0.0387(9) 0.0036(7) 0.0133(8) 0.0017(8)
C13 0.0339(9) 0.0573(11) 0.0345(9) 0.0043(8) 0.0098(7) -0.0033(8)
C14 0.0492(10) 0.0408(10) 0.0432(10) -0.0007(8) 0.0125(8) -0.0023(8)
C15 0.0402(10) 0.0521(11) 0.0531(11) 0.0021(8) 0.0095(8) -0.0041(8)
C16 0.0438(10) 0.0595(12) 0.0331(9) -0.0032(8) 0.0092(8) -0.0039(9)
C17 0.0549(11) 0.0437(10) 0.0362(9) 0.0028(7) 0.0172(8) -0.0065(8)
C18 0.0442(10) 0.0436(11) 0.0602(12) 0.0016(9) -0.0018(9) 0.0007(8)
C19 0.0446(11) 0.0752(14) 0.0389(10) 0.0119(9) 0.0003(8) 0.0100(10)
C20 0.0382(10) 0.0551(12) 0.0811(15) -0.0126(10) 0.0204(10) -0.0077(9)
C21 0.0593(12) 0.0482(11) 0.0420(10) 0.0029(8) 0.0046(9) 0.0064(9)
C22 0.0480(11) 0.0692(13) 0.0468(11) 0.0105(9) 0.0156(9) 0.0029(9)
C23 0.0696(13) 0.0403(10) 0.0652(13) -0.0081(9) 0.0293(11) 0.0014(9)
C24 0.0578(12) 0.0591(13) 0.0483(11) 0.0191(9) 0.0116(9) 0.0212(10)
C25 0.0499(12) 0.0580(13) 0.0750(14) -0.0138(11) 0.0064(10) -0.0099(10)
C26 0.0641(14) 0.0806(15) 0.0477(11) 0.0040(10) 0.0234(10) -0.0075(11)
C27 0.0769(15) 0.0397(11) 0.0672(14) 0.0103(9) 0.0267(12) 0.0038(10)
C28 0.0616(13) 0.0533(11) 0.0634(13) -0.0181(10) 0.0341(11) -0.0179(10)
C29 0.0691(14) 0.0617(13) 0.0669(14) 0.0217(11) 0.0024(11) 0.0197(11)
C30 0.0760(15) 0.0462(12) 0.0830(16) -0.0114(11) 0.0302(13) -0.0173(11)
C31 0.0725(14) 0.0464(12) 0.0903(17) 0.0081(11) 0.0276(13) 0.0206(10)
C32 0.0539(13) 0.1136(19) 0.0635(14) 0.0049(13) 0.0304(11) 0.0036(12)

loop_
_atom_type_symbol
_atom_type_description
_atom_type_scat_dispersion_real
_atom_type_scat_dispersion_imag
_atom_type_scat_source
C C 0.0033 0.0016 'International Tables Vol C Tables 4.2.6.8 and 6.1.1.4'
H H 0.0000 0.0000 'International Tables Vol C Tables 4.2.6.8 and 6.1.1.4'
O O 0.0106 0.0060 'International Tables Vol C Tables 4.2.6.8 and 6.1.1.4'

loop_
_geom_angle_atom_site_label_1
_geom_angle_atom_site_label_2
_geom_angle_atom_site_label_3
_geom_angle
_geom_angle_site_symmetry_1
_geom_angle_site_symmetry_3
_geom_angle_publ_flag
C3 C1 C4 109.08(13) . . ?
C3 C1 C5 126.12(14) . . ?
C4 C1 C5 124.44(13) . . ?
C16 O3 C32 116.71(15) . . ?
C11 C2 C8 120.85(15) . . ?
C18 C2 C8 120.18(14) . . ?
C18 C2 C11 118.92(15) . . ?
C1 C3 C6 127.71(14) . . ?
C1 C3 C8 110.92(13) . . ?
C6 C3 C8 121.36(13) . . ?
C9 C4 C1 109.16(13) . . ?
C12 C4 C1 131.58(14) . . ?
C12 C4 C9 119.22(14) . . ?
C14 C5 C1 119.11(14) . . ?
C21 C5 C1 123.24(14) . . ?
C21 C5 C14 117.64(15) . . ?
C15 C6 C3 120.76(15) . . ?
C22 C6 C3 122.19(15) . . ?
C22 C6 C15 117.03(15) . . ?
C10 C7 C16 117.49(15) . . ?
C17 C7 C10 119.76(14) . . ?
C17 C7 C16 122.71(15) . . ?
C2 C8 C3 112.89(12) . . ?
C2 C8 C9 110.68(12) . . ?
C2 C8 C13 114.91(13) . . ?
C3 C8 C9 101.68(12) . . ?
C3 C8 C13 111.08(13) . . ?
C9 C8 C13 104.44(12) . . ?
C4 C9 C8 109.08(13) . . ?
C10 C9 C4 121.92(14) . . ?
C10 C9 C8 128.87(14) . . ?
C7 C10 H10 120.8 . . ?
C9 C10 C7 118.46(15) . . ?
C9 C10 H10 120.8 . . ?
C2 C11 C24 119.08(16) . . ?
C2 C11 C27 119.07(17) . . ?
C27 C11 C24 121.85(17) . . ?
C4 C12 H12 120.5 . . ?
C17 C12 C4 119.01(15) . . ?
C17 C12 H12 120.5 . . ?
O1 C13 C8 120.25(15) . . ?
O1 C13 C19 122.24(17) . . ?
C19 C13 C8 117.44(16) . . ?
C5 C14 H14 119.2 . . ?
C23 C14 C5 121.65(17) . . ?
C23 C14 H14 119.2 . . ?
C6 C15 H15 119.3 . . ?
C20 C15 C6 121.30(18) . . ?
C20 C15 H15 119.3 . . ?
O2 C16 O3 123.07(16) . . ?
O2 C16 C7 125.06(16) . . ?
O3 C16 C7 111.85(16) . . ?
C7 C17 H17 119.2 . . ?
C12 C17 C7 121.58(14) . . ?
C12 C17 H17 119.2 . . ?
C2 C18 H18 119.4 . . ?
C25 C18 C2 121.26(17) . . ?
C25 C18 H18 119.4 . . ?
C13 C19 H19 119.0 . . ?
C24 C19 C13 121.92(18) . . ?
C24 C19 H19 119.0 . . ?
C15 C20 H20 119.8 . . ?
C28 C20 C15 120.33(19) . . ?
C28 C20 H20 119.8 . . ?
C5 C21 H21 119.8 . . ?
C29 C21 C5 120.31(17) . . ?
C29 C21 H21 119.8 . . ?
C6 C22 H22 119.1 . . ?
C26 C22 C6 121.83(18) . . ?
C26 C22 H22 119.1 . . ?
C14 C23 H23 120.0 . . ?
C31 C23 C14 120.01(18) . . ?
C31 C23 H23 120.0 . . ?
C11 C24 H24 117.9 . . ?
C19 C24 C11 124.11(17) . . ?
C19 C24 H24 117.9 . . ?
C18 C25 H25 120.0 . . ?
C18 C25 C30 119.9(2) . . ?
C30 C25 H25 120.0 . . ?
C22 C26 H26 120.0 . . ?
C28 C26 C22 120.08(19) . . ?
C28 C26 H26 120.0 . . ?
C11 C27 H27 119.4 . . ?
C30 C27 C11 121.23(18) . . ?
C30 C27 H27 119.4 . . ?
C20 C28 H28 120.3 . . ?
C26 C28 C20 119.40(17) . . ?
C26 C28 H28 120.3 . . ?
C21 C29 H29 119.5 . . ?
C21 C29 C31 120.91(19) . . ?
C31 C29 H29 119.5 . . ?
C25 C30 H30 120.2 . . ?
C27 C30 C25 119.59(19) . . ?
C27 C30 H30 120.2 . . ?
C23 C31 C29 119.46(18) . . ?
C23 C31 H31 120.3 . . ?
C29 C31 H31 120.3 . . ?
O3 C32 H32A 109.5 . . ?
O3 C32 H32B 109.5 . . ?
O3 C32 H32C 109.5 . . ?
H32A C32 H32B 109.5 . . ?
H32A C32 H32C 109.5 . . ?
H32B C32 H32C 109.5 . . ?

loop_
_geom_bond_atom_site_label_1
_geom_bond_atom_site_label_2
_geom_bond_distance
_geom_bond_site_symmetry_2
_geom_bond_publ_flag
C1 C3 1.358(2) . ?
C1 C4 1.467(2) . ?
C1 C5 1.477(2) . ?
O1 C13 1.221(2) . ?
O2 C16 1.199(2) . ?
O3 C16 1.339(2) . ?
O3 C32 1.439(2) . ?
C2 C8 1.520(2) . ?
C2 C11 1.393(2) . ?
C2 C18 1.385(2) . ?
C3 C6 1.476(2) . ?
C3 C8 1.526(2) . ?
C4 C9 1.395(2) . ?
C4 C12 1.393(2) . ?
C5 C14 1.394(2) . ?
C5 C21 1.391(2) . ?
C6 C15 1.388(2) . ?
C6 C22 1.387(2) . ?
C7 C10 1.402(2) . ?
C7 C16 1.483(2) . ?
C7 C17 1.384(2) . ?
C8 C9 1.530(2) . ?
C8 C13 1.548(2) . ?
C9 C10 1.378(2) . ?
C10 H10 0.9300 . ?
C11 C24 1.451(3) . ?
C11 C27 1.396(3) . ?
C12 H12 0.9300 . ?
C12 C17 1.383(2) . ?
C13 C19 1.444(2) . ?
C14 H14 0.9300 . ?
C14 C23 1.371(2) . ?
C15 H15 0.9300 . ?
C15 C20 1.382(2) . ?
C17 H17 0.9300 . ?
C18 H18 0.9300 . ?
C18 C25 1.376(2) . ?
C19 H19 0.9300 . ?
C19 C24 1.328(3) . ?
C20 H20 0.9300 . ?
C20 C28 1.376(3) . ?
C21 H21 0.9300 . ?
C21 C29 1.376(2) . ?
C22 H22 0.9300 . ?
C22 C26 1.380(2) . ?
C23 H23 0.9300 . ?
C23 C31 1.369(3) . ?
C24 H24 0.9300 . ?
C25 H25 0.9300 . ?
C25 C30 1.379(3) . ?
C26 H26 0.9300 . ?
C26 C28 1.370(3) . ?
C27 H27 0.9300 . ?
C27 C30 1.368(3) . ?
C28 H28 0.9300 . ?
C29 H29 0.9300 . ?
C29 C31 1.379(3) . ?
C30 H30 0.9300 . ?
C31 H31 0.9300 . ?
C32 H32A 0.9600 . ?
C32 H32B 0.9600 . ?
C32 H32C 0.9600 . ?
